data_4347971
loop_
_publ_author_name
'Nguyen, Nhung T. T.'
'Lo, Tien N. H.'
'Kim, Jaheon'
'Nguyen, Huong T. D.'
'Le, Toan B.'
'Cordova, Kyle E.'
'Furukawa, Hiroyasu'

_publ_section_title
;
 Mixed-Metal Zeolitic Imidazolate Frameworks and their Selective Capture
 of Wet Carbon Dioxide over Methane.
;
_journal_issue 12
_journal_name_full 'Inorganic chemistry'
_journal_page_first 6201
_journal_page_last 6207
_journal_paper_doi 10.1021/acs.inorgchem.6b00814
_journal_volume 55
_journal_year 2016
_chemical_formula_moiety 'C38 H41 Cu3 N25 Zn2, 4(C2 H3 N)'
_chemical_formula_sum 'C23 H26.5 Cu1.5 N14.5 Zn'
_chemical_formula_weight 666.77
_space_group_crystal_system monoclinic
_space_group_IT_number 15
_space_group_name_Hall '-C 2yc'
_space_group_name_H-M_alt 'C 1 2/c 1'
_atom_sites_solution_hydrogens geom
_audit_creation_method SHELXL-2014/7
_cell_angle_alpha 90
_cell_angle_beta 114.099(6)
_cell_angle_gamma 90
_cell_formula_units_Z 8
_cell_length_a 23.252(5)
_cell_length_b 13.098(3)
_cell_length_c 20.301(7)
_cell_measurement_reflns_used 9973
_cell_measurement_temperature 100(2)
_cell_measurement_theta_max 37.96
_cell_measurement_theta_min 2.54
_cell_volume 5644(3)
_computing_cell_refinement 'SAINT v8.34A (Bruker, 2013)'
_computing_data_collection 'APEX 2'
_computing_data_reduction 'SAINT v8.34A (Bruker, 2013)'
_computing_structure_refinement 'SHELXL-2014/7 (Sheldrick, 2014)'
_computing_structure_solution 'ShelXS (Sheldrick, 2008)'
_diffrn_ambient_temperature 100(2)
_diffrn_measured_fraction_theta_full 0.999
_diffrn_measured_fraction_theta_max 0.999
_diffrn_measurement_device_type 'Bruker D8 Venture'
_diffrn_measurement_method 'phi and omega scans'
_diffrn_radiation_type CuK\a
_diffrn_radiation_wavelength 1.54178
_diffrn_reflns_av_R_equivalents 0.0647
_diffrn_reflns_av_unetI/netI 0.0248
_diffrn_reflns_Laue_measured_fraction_full 0.999
_diffrn_reflns_Laue_measured_fraction_max 0.999
_diffrn_reflns_limit_h_max 27
_diffrn_reflns_limit_h_min -27
_diffrn_reflns_limit_k_max 15
_diffrn_reflns_limit_k_min -15
_diffrn_reflns_limit_l_max 24
_diffrn_reflns_limit_l_min -24
_diffrn_reflns_number 61349
_diffrn_reflns_point_group_measured_fraction_full 0.999
_diffrn_reflns_point_group_measured_fraction_max 0.999
_diffrn_reflns_theta_full 67.679
_diffrn_reflns_theta_max 67.733
_diffrn_reflns_theta_min 4.772
_diffrn_source 'fine-focus sealed tube'
_exptl_absorpt_coefficient_mu 2.706
_exptl_absorpt_correction_T_max 0.7475
_exptl_absorpt_correction_T_min 0.6674
_exptl_absorpt_correction_type multi-scan
_exptl_absorpt_process_details SADABS-2014/4
_exptl_crystal_colour blue
_exptl_crystal_density_diffrn 1.569
_exptl_crystal_description block
_exptl_crystal_F_000 2716
_exptl_crystal_size_max 0.410
_exptl_crystal_size_mid 0.410
_exptl_crystal_size_min 0.200
_refine_diff_density_max 2.125
_refine_diff_density_min -1.287
_refine_diff_density_rms 0.096
_refine_ls_extinction_method none
_refine_ls_goodness_of_fit_ref 1.258
_refine_ls_hydrogen_treatment constr
_refine_ls_matrix_type full
_refine_ls_number_parameters 398
_refine_ls_number_reflns 5114
_refine_ls_number_restraints 35
_refine_ls_restrained_S_all 1.442
_refine_ls_R_factor_all 0.0521
_refine_ls_R_factor_gt 0.0411
_refine_ls_shift/su_max 0.040
_refine_ls_shift/su_mean 0.001
_refine_ls_structure_factor_coef Fsqd
_refine_ls_weighting_details 'w=1/[\s^2^(Fo^2^)+(0.0292P)^2^+24.9816P] where P=(Fo^2^+2Fc^2^)/3'
_refine_ls_weighting_scheme calc
_refine_ls_wR_factor_gt 0.0912
_refine_ls_wR_factor_ref 0.0955
_reflns_Friedel_coverage 0.000
_reflns_number_gt 4430
_reflns_number_total 5114
_reflns_threshold_expression 'I > 2\s(I)'
_cod_data_source_file ic6b00814_si_004.cif
_cod_data_source_block ZIF-203
_cod_original_sg_symbol_H-M 'C 2/c'
_cod_original_formula_sum 'C23 H26.50 Cu1.50 N14.50 Zn'
_cod_database_code 4347971
_shelx_shelxl_version_number 2014/7
_shelx_space_group_comment
;
The symmetry employed for this shelxl refinement is uniquely defined
by the following loop, which should always be used as a source of
symmetry information in preference to the above space-group names.
They are only intended as comments.
;
_shelx_estimated_absorpt_t_min 0.403
_shelx_estimated_absorpt_t_max 0.614

loop_
_space_group_symop_operation_xyz
'x, y, z'
'-x, y, -z+1/2'
'x+1/2, y+1/2, z'
'-x+1/2, y+1/2, -z+1/2'
'-x, -y, -z'
'x, -y, z-1/2'
'-x+1/2, -y+1/2, -z'
'x+1/2, -y+1/2, z-1/2'

loop_
_atom_site_label
_atom_site_type_symbol
_atom_site_fract_x
_atom_site_fract_y
_atom_site_fract_z
_atom_site_U_iso_or_equiv
_atom_site_adp_type
_atom_site_occupancy
_atom_site_site_symmetry_order
_atom_site_calc_flag
_atom_site_refinement_flags_posn
_atom_site_refinement_flags_adp
_atom_site_refinement_flags_occupancy
_atom_site_disorder_assembly
_atom_site_disorder_group
Zn1 Zn 0.23229(2) 0.29586(3) 0.19195(2) 0.00941(12) Uani 1 1 d . . . . .
Cu1 Cu 0.0000 0.27299(5) 0.2500 0.00625(15) Uani 1 2 d S T P . .
Cu2 Cu 0.19689(2) 0.06447(3) 0.50317(2) 0.00841(12) Uani 1 1 d . U . . .
N1 N 0.27917(14) 0.3104(2) 0.29803(15) 0.0215(7) Uani 1 1 d . . . . .
N2 N 0.30794(14) 0.3652(2) 0.41163(15) 0.0189(6) Uani 1 1 d . . . . .
C1 C 0.26521(17) 0.3698(3) 0.34330(18) 0.0199(8) Uani 1 1 d . . . . .
H1 H 0.2285 0.4111 0.3283 0.024 Uiso 1 1 calc R U . . .
C2 C 0.35251(17) 0.2979(3) 0.40981(19) 0.0207(8) Uani 1 1 d . . . . .
H2 H 0.3894 0.2779 0.4502 0.025 Uiso 1 1 calc R U . . .
C3 C 0.33535(18) 0.2644(3) 0.34098(19) 0.0225(8) Uani 1 1 d . . . . .
H3 H 0.3582 0.2174 0.3252 0.027 Uiso 1 1 calc R U . . .
N3 N 0.24848(15) 0.4210(2) 0.14636(16) 0.0228(7) Uani 1 1 d . . . . .
N4 N 0.27396(14) 0.5206(2) 0.07266(15) 0.0199(7) Uani 1 1 d . . . . .
C4 C 0.26371(17) 0.4257(3) 0.08943(19) 0.0209(8) Uani 1 1 d . . . . .
H4 H 0.2669 0.3671 0.0635 0.025 Uiso 1 1 calc R U . . .
C5 C 0.24885(19) 0.5218(3) 0.1673(2) 0.0280(9) Uani 1 1 d . . . . .
H5 H 0.2395 0.5448 0.2063 0.034 Uiso 1 1 calc R U . . .
C6 C 0.26467(19) 0.5820(3) 0.1231(2) 0.0254(8) Uani 1 1 d . . . . .
H6 H 0.2687 0.6542 0.1261 0.030 Uiso 1 1 calc R U . . .
N5 N 0.14178(14) 0.2769(2) 0.17194(16) 0.0240(7) Uani 1 1 d . . . . .
N6 N 0.05484(14) 0.2644(2) 0.19395(16) 0.0213(7) Uani 1 1 d . . . . .
C7 C 0.11775(17) 0.2702(3) 0.2216(2) 0.0222(8) Uani 1 1 d . . . . .
H7 H 0.1432 0.2697 0.2720 0.027 Uiso 1 1 calc R U . . .
C8 C 0.08966(18) 0.2742(3) 0.1075(2) 0.0302(9) Uani 1 1 d . . . . .
H8 H 0.0904 0.2772 0.0611 0.036 Uiso 1 1 calc R U . . .
C9 C 0.03725(18) 0.2667(3) 0.1204(2) 0.0281(9) Uani 1 1 d . . . . .
H9 H -0.0047 0.2634 0.0847 0.034 Uiso 1 1 calc R U . . .
N7 N 0.07594(13) 0.2527(2) 0.34153(15) 0.0185(6) Uani 1 1 d . . . . .
N8 N 0.14811(14) 0.1764(2) 0.43890(15) 0.0191(6) Uani 1 1 d . . . . .
C10 C 0.09751(17) 0.1650(3) 0.37641(18) 0.0199(8) Uani 1 1 d . . . . .
H10 H 0.0788 0.1006 0.3586 0.024 Uiso 1 1 calc R U . . .
C11 C 0.15993(17) 0.2794(3) 0.44372(19) 0.0228(8) Uani 1 1 d . . . . .
H11 H 0.1932 0.3129 0.4819 0.027 Uiso 1 1 calc R U . . .
C12 C 0.11564(17) 0.3257(3) 0.38425(19) 0.0235(8) Uani 1 1 d . . . . .
H12 H 0.1129 0.3969 0.3743 0.028 Uiso 1 1 calc R U . . .
N9 N 0.24104(14) -0.0530(2) 0.56624(15) 0.0195(6) Uani 1 1 d D . . . .
N10 N 0.25656(14) -0.1799(2) 0.64552(16) 0.0223(7) Uani 1 1 d D . . . .
C13 C 0.21629(18) -0.1124(3) 0.60139(19) 0.0215(8) Uani 1 1 d D . . . .
H13 H 0.1737 -0.1070 0.5955 0.026 Uiso 1 1 calc R U . . .
C14 C 0.31220(18) -0.1621(3) 0.6381(2) 0.0286(9) Uani 1 1 d D . . . .
H14 H 0.3507 -0.1978 0.6625 0.034 Uiso 1 1 calc R U . . .
C15 C 0.30254(17) -0.0849(3) 0.5902(2) 0.0239(8) Uani 1 1 d D . . . .
H15 H 0.3333 -0.0573 0.5757 0.029 Uiso 1 1 calc R U . . .
N11 N 0.0000 0.4450(3) 0.2500 0.0297(9) Uani 1 2 d DS TU P A 1
N12 N -0.0161(16) 0.6068(8) 0.2711(18) 0.100(6) Uani 0.5 1 d D . P A 1
H12N H -0.0289 0.6612 0.2868 0.120 Uiso 0.5 1 calc R U P A 1
C16 C -0.0237(2) 0.5066(4) 0.2851(3) 0.0532(12) Uani 1 1 d D U . A 1
H16 H -0.0432 0.4840 0.3156 0.064 Uiso 1 1 calc R U . A 1
C17 C 0.0144(15) 0.6042(10) 0.2291(15) 0.0532(12) Uani 0.5 1 d D . P A 1
H17 H 0.0280 0.6624 0.2114 0.064 Uiso 0.5 1 calc R U P A 1
N13 N 0.1000(5) -0.0337(7) 0.4654(6) 0.023(2) Uani 0.5 1 d D . P B 1
N14 N 0.0098(5) -0.0809(9) 0.4707(6) 0.090(4) Uani 0.5 1 d D . P B 1
H14N H -0.0235 -0.0799 0.4810 0.108 Uiso 0.5 1 calc R U P B 1
C18 C 0.0544(5) -0.0090(8) 0.4855(7) 0.056(3) Uani 0.5 1 d D . P B 1
H18 H 0.0534 0.0539 0.5083 0.067 Uiso 0.5 1 calc R U P B 1
C19 C 0.0277(5) -0.1576(8) 0.4351(6) 0.058(3) Uani 0.5 1 d D . P B 1
H19 H 0.0069 -0.2200 0.4154 0.069 Uiso 0.5 1 calc R U P B 1
C20 C 0.0813(6) -0.1212(9) 0.4358(8) 0.033(3) Uani 0.5 1 d D . P B 1
H20 H 0.1049 -0.1584 0.4151 0.039 Uiso 0.5 1 calc R U P B 1
N15 N 0.4699(3) 0.1223(5) 0.4298(3) 0.0838(17) Uani 1 1 d D . . C 1
C21 C 0.4383(3) 0.0745(4) 0.4507(3) 0.0568(15) Uani 1 1 d D . . C 1
C22 C 0.4003(3) 0.0173(5) 0.4768(3) 0.0645(16) Uani 1 1 d D . . C 1
H22A H 0.4264 -0.0096 0.5249 0.097 Uiso 1 1 calc R U . C 1
H22B H 0.3806 -0.0395 0.4439 0.097 Uiso 1 1 calc R U . C 1
H22C H 0.3674 0.0615 0.4798 0.097 Uiso 1 1 calc R U . C 1
N16 N 0.4286(4) 0.3440(8) 0.2498(5) 0.179(5) Uani 1 1 d D . . D 1
C23 C 0.4167(3) 0.4160(6) 0.2743(4) 0.087(2) Uani 1 1 d D . . D 1
C24 C 0.4018(3) 0.5023(4) 0.3098(4) 0.081(2) Uani 1 1 d D . . D 1
H24A H 0.3735 0.4799 0.3319 0.122 Uiso 1 1 calc R U . D 1
H24B H 0.3812 0.5558 0.2742 0.122 Uiso 1 1 calc R U . D 1
H24C H 0.4408 0.5293 0.3473 0.122 Uiso 1 1 calc R U . D 1
N17 N 0.0810(10) -0.0325(14) 0.4668(12) 0.100(7) Uani 0.5 1 d D . P E 2
C25 C 0.0760(16) -0.1099(17) 0.4394(17) 0.100(7) Uani 0.5 1 d D . P E 2
C26 C 0.0707(8) -0.2115(9) 0.4102(7) 0.078(4) Uani 0.5 1 d D . P E 2
H26A H 0.1094 -0.2496 0.4374 0.118 Uiso 0.5 1 calc R U P E 2
H26B H 0.0641 -0.2074 0.3594 0.118 Uiso 0.5 1 calc R U P E 2
H26C H 0.0348 -0.2465 0.4139 0.118 Uiso 0.5 1 calc R U P E 2

loop_
_atom_site_aniso_label
_atom_site_aniso_U_11
_atom_site_aniso_U_22
_atom_site_aniso_U_33
_atom_site_aniso_U_23
_atom_site_aniso_U_13
_atom_site_aniso_U_12
Zn1 0.0129(2) 0.0112(2) 0.0055(2) -0.00173(16) 0.00509(17) -0.00175(17)
Cu1 0.0047(3) 0.0116(3) 0.0010(3) 0.000 -0.0003(2) 0.000
Cu2 0.01095(15) 0.00870(15) 0.00577(14) 0.00028(9) 0.00362(9) 0.00154(9)
N1 0.0278(17) 0.0228(16) 0.0157(15) -0.0005(13) 0.0107(13) -0.0015(13)
N2 0.0232(16) 0.0195(15) 0.0145(15) 0.0024(12) 0.0081(13) 0.0009(13)
C1 0.0235(19) 0.0207(19) 0.0158(18) 0.0015(14) 0.0085(15) 0.0005(15)
C2 0.0212(19) 0.0231(19) 0.0183(18) 0.0013(15) 0.0085(15) 0.0011(15)
C3 0.026(2) 0.025(2) 0.0200(19) -0.0001(15) 0.0128(17) 0.0001(16)
N3 0.0320(18) 0.0206(16) 0.0189(15) -0.0029(13) 0.0137(14) -0.0036(14)
N4 0.0259(16) 0.0212(16) 0.0142(15) -0.0002(12) 0.0098(13) -0.0022(13)
C4 0.026(2) 0.0187(19) 0.0171(18) -0.0028(15) 0.0074(15) -0.0015(15)
C5 0.042(2) 0.026(2) 0.023(2) -0.0044(17) 0.0202(19) -0.0015(18)
C6 0.037(2) 0.021(2) 0.0219(19) -0.0033(16) 0.0152(17) -0.0005(17)
N5 0.0231(16) 0.0336(18) 0.0170(15) -0.0020(14) 0.0098(13) -0.0025(14)
N6 0.0199(16) 0.0266(17) 0.0163(15) 0.0008(13) 0.0061(13) -0.0006(13)
C7 0.0191(19) 0.028(2) 0.0187(18) -0.0014(16) 0.0069(15) -0.0025(16)
C8 0.027(2) 0.050(3) 0.0150(19) 0.0007(18) 0.0097(17) -0.0024(19)
C9 0.023(2) 0.045(3) 0.0147(18) 0.0007(17) 0.0067(16) -0.0015(18)
N7 0.0182(15) 0.0216(16) 0.0149(15) 0.0008(12) 0.0060(13) -0.0003(13)
N8 0.0211(16) 0.0214(16) 0.0133(14) 0.0004(12) 0.0056(12) 0.0018(13)
C10 0.0228(19) 0.0230(19) 0.0131(17) -0.0009(15) 0.0065(15) -0.0012(15)
C11 0.0215(19) 0.024(2) 0.0168(18) -0.0004(15) 0.0018(15) -0.0036(16)
C12 0.025(2) 0.023(2) 0.0189(19) 0.0012(15) 0.0056(16) -0.0040(16)
N9 0.0236(16) 0.0207(16) 0.0156(15) 0.0011(12) 0.0093(13) 0.0019(13)
N10 0.0258(17) 0.0213(16) 0.0228(16) 0.0044(13) 0.0128(14) 0.0040(13)
C13 0.027(2) 0.0232(19) 0.0183(18) 0.0019(15) 0.0128(16) 0.0034(16)
C14 0.023(2) 0.031(2) 0.033(2) 0.0085(18) 0.0123(18) 0.0041(17)
C15 0.025(2) 0.024(2) 0.026(2) 0.0044(16) 0.0123(17) -0.0002(16)
N11 0.028(2) 0.022(2) 0.027(2) 0.000 -0.0005(17) 0.000
N12 0.073(11) 0.041(6) 0.142(15) -0.050(7) 0.001(7) 0.011(6)
C16 0.059(3) 0.043(2) 0.057(2) -0.0122(19) 0.024(2) 0.004(2)
C17 0.059(3) 0.043(2) 0.057(2) -0.0122(19) 0.024(2) 0.004(2)
N13 0.026(4) 0.013(4) 0.024(4) -0.001(3) 0.004(3) -0.010(3)
N14 0.081(8) 0.096(9) 0.088(9) 0.000(7) 0.029(7) 0.006(7)
C18 0.041(6) 0.044(7) 0.078(9) 0.007(6) 0.019(6) -0.013(5)
C19 0.060(7) 0.052(7) 0.062(7) 0.003(6) 0.027(6) -0.018(6)
C20 0.023(6) 0.040(7) 0.023(6) 0.008(5) -0.003(5) -0.027(5)
N15 0.069(4) 0.085(4) 0.097(4) 0.017(3) 0.034(3) 0.021(3)
C21 0.046(3) 0.057(4) 0.054(3) -0.003(3) 0.007(3) 0.019(3)
C22 0.048(3) 0.064(4) 0.080(4) -0.013(3) 0.025(3) 0.005(3)
N16 0.116(6) 0.257(11) 0.218(10) -0.169(9) 0.123(7) -0.094(7)
C23 0.070(4) 0.123(7) 0.078(5) -0.036(5) 0.042(4) -0.048(5)
C24 0.079(5) 0.039(3) 0.093(5) 0.012(3) 0.001(4) -0.009(3)
N17 0.129(14) 0.115(15) 0.071(10) 0.030(9) 0.056(10) 0.057(13)
C25 0.129(14) 0.115(15) 0.071(10) 0.030(9) 0.056(10) 0.057(13)
C26 0.151(14) 0.047(7) 0.067(8) -0.009(6) 0.075(9) -0.008(8)

loop_
_atom_type_symbol
_atom_type_description
_atom_type_scat_dispersion_real
_atom_type_scat_dispersion_imag
_atom_type_scat_source
C C 0.0181 0.0091 'International Tables Vol C Tables 4.2.6.8 and 6.1.1.4'
H H 0.0000 0.0000 'International Tables Vol C Tables 4.2.6.8 and 6.1.1.4'
N N 0.0311 0.0180 'International Tables Vol C Tables 4.2.6.8 and 6.1.1.4'
Cu Cu -1.9646 0.5888 'International Tables Vol C Tables 4.2.6.8 and 6.1.1.4'
Zn Zn -1.5491 0.6778 'International Tables Vol C Tables 4.2.6.8 and 6.1.1.4'

loop_
_geom_angle_atom_site_label_1
_geom_angle_atom_site_label_2
_geom_angle_atom_site_label_3
_geom_angle
_geom_angle_site_symmetry_1
_geom_angle_site_symmetry_3
N1 Zn1 N10 116.81(13) . 6
N1 Zn1 N5 107.45(12) . .
N10 Zn1 N5 106.83(13) 6 .
N1 Zn1 N3 107.51(12) . .
N10 Zn1 N3 105.31(12) 6 .
N5 Zn1 N3 113.12(13) . .
N7 Cu1 N7 164.69(17) . 2
N7 Cu1 N6 89.44(12) . 2
N7 Cu1 N6 89.72(12) 2 2
N7 Cu1 N6 89.71(12) . .
N7 Cu1 N6 89.44(12) 2 .
N6 Cu1 N6 173.65(18) 2 .
N7 Cu1 N11 97.65(9) . .
N7 Cu1 N11 97.65(9) 2 .
N6 Cu1 N11 93.18(9) 2 .
N6 Cu1 N11 93.18(9) . .
N8 Cu2 N9 176.45(12) . .
N8 Cu2 N4 89.34(12) . 4_545
N9 Cu2 N4 91.45(12) . 4_545
N8 Cu2 N2 90.54(12) . 7_556
N9 Cu2 N2 89.78(12) . 7_556
N4 Cu2 N2 162.09(12) 4_545 7_556
N8 Cu2 N13 88.6(3) . .
N9 Cu2 N13 87.8(3) . .
N4 Cu2 N13 99.6(3) 4_545 .
N2 Cu2 N13 98.3(3) 7_556 .
C1 N1 C3 104.6(3) . .
C1 N1 Zn1 128.3(3) . .
C3 N1 Zn1 127.1(2) . .
C1 N2 C2 104.5(3) . .
C1 N2 Cu2 126.5(2) . 7_556
C2 N2 Cu2 128.9(2) . 7_556
N2 C1 N1 113.5(3) . .
C3 C2 N2 109.1(3) . .
C2 C3 N1 108.3(3) . .
C4 N3 C5 104.5(3) . .
C4 N3 Zn1 127.2(2) . .
C5 N3 Zn1 128.3(2) . .
C4 N4 C6 104.7(3) . .
C4 N4 Cu2 127.9(2) . 4
C6 N4 Cu2 127.2(2) . 4
N4 C4 N3 113.6(3) . .
C6 C5 N3 108.7(3) . .
C5 C6 N4 108.6(3) . .
C7 N5 C8 103.7(3) . .
C7 N5 Zn1 125.9(2) . .
C8 N5 Zn1 130.3(2) . .
C7 N6 C9 104.1(3) . .
C7 N6 Cu1 126.3(2) . .
C9 N6 Cu1 129.0(2) . .
N6 C7 N5 114.1(3) . .
C9 C8 N5 109.5(3) . .
C8 C9 N6 108.6(3) . .
C10 N7 C12 104.8(3) . .
C10 N7 Cu1 127.4(2) . .
C12 N7 Cu1 127.7(2) . .
C10 N8 C11 104.4(3) . .
C10 N8 Cu2 125.9(2) . .
C11 N8 Cu2 129.5(2) . .
N7 C10 N8 113.6(3) . .
C12 C11 N8 108.4(3) . .
N7 C12 C11 108.7(3) . .
C13 N9 C15 104.3(3) . .
C13 N9 Cu2 124.8(2) . .
C15 N9 Cu2 130.5(2) . .
C13 N10 C14 104.3(3) . .
C13 N10 Zn1 124.6(3) . 6_556
C14 N10 Zn1 129.8(3) . 6_556
N10 C13 N9 114.1(3) . .
C15 C14 N10 108.4(3) . .
C14 C15 N9 108.9(3) . .
C16 N11 C16 105.7(5) . 2
C16 N11 Cu1 127.1(3) . .
C16 N11 Cu1 127.1(3) 2 .
C17 N12 C16 105.1(12) . .
N11 C16 N12 110.5(8) . .
N12 C17 C16 109.9(14) . 2
C20 N13 C18 101.7(8) . .
C20 N13 Cu2 135.4(7) . .
C18 N13 Cu2 122.0(7) . .
C18 N14 C19 104.7(10) . .
N13 C18 N14 113.8(10) . .
C20 C19 N14 102.2(10) . .
N13 C20 C19 117.5(11) . .
N15 C21 C22 179.2(7) . .
N16 C23 C24 175.7(10) . .
N17 C25 C26 176(4) . .

loop_
_geom_bond_atom_site_label_1
_geom_bond_atom_site_label_2
_geom_bond_distance
_geom_bond_site_symmetry_2
Zn1 N1 1.986(3) .
Zn1 N10 1.987(3) 6
Zn1 N5 1.989(3) .
Zn1 N3 1.992(3) .
Cu1 N7 1.990(3) .
Cu1 N7 1.990(3) 2
Cu1 N6 2.029(3) 2
Cu1 N6 2.029(3) .
Cu1 N11 2.253(5) .
Cu2 N8 1.982(3) .
Cu2 N9 1.997(3) .
Cu2 N4 2.003(3) 4_545
Cu2 N2 2.003(3) 7_556
Cu2 N13 2.431(8) .
N1 C1 1.341(5) .
N1 C3 1.378(5) .
N2 C1 1.338(4) .
N2 C2 1.373(5) .
N2 Cu2 2.003(3) 7_556
C2 C3 1.359(5) .
N3 C4 1.341(5) .
N3 C5 1.386(5) .
N4 C4 1.336(5) .
N4 C6 1.386(5) .
N4 Cu2 2.003(3) 4
C5 C6 1.354(5) .
N5 C7 1.340(5) .
N5 C8 1.373(5) .
N6 C7 1.338(5) .
N6 C9 1.379(5) .
C8 C9 1.350(5) .
N7 C10 1.336(5) .
N7 C12 1.365(5) .
N8 C10 1.341(4) .
N8 C11 1.373(5) .
C11 C12 1.368(5) .
N9 C13 1.334(4) .
N9 C15 1.374(5) .
N10 C13 1.333(5) .
N10 C14 1.381(5) .
N10 Zn1 1.987(3) 6_556
C14 C15 1.357(5) .
N11 C16 1.336(5) .
N11 C16 1.336(5) 2
N12 C17 1.313(11) .
N12 C16 1.371(13) .
C17 C16 1.347(13) 2
N13 C20 1.285(11) .
N13 C18 1.321(14) .
N14 C18 1.342(12) .
N14 C19 1.397(13) .
C19 C20 1.329(15) .
N15 C21 1.167(7) .
C21 C22 1.418(8) .
N16 C23 1.152(9) .
C23 C24 1.456(9) .
N17 C25 1.139(16) .
C25 C26 1.441(15) .
